data_7109022
loop_
_publ_author_name
'Eugene Khaskin'
'Yael Diskin-Posner'
'Lev Weiner'
'Gregory Leitus'
'David Milstein'

_publ_section_title
;
 Formal loss of an H radical by a cobalt complex via metal-ligand
 cooperation
;
_journal_name_full Chem.Commun.
_journal_page_first 2771
_journal_paper_doi 10.1039/c3cc39049g
_journal_volume 49
_journal_year 2013
_chemical_formula_moiety 'C24 H46 Co N P2, B F4'
_chemical_formula_sum 'C24 H46 B Co F4 N P2'
_chemical_formula_weight 556.30
_chemical_name_systematic
;
?
;
_space_group_IT_number 2
_symmetry_cell_setting triclinic
_symmetry_space_group_name_Hall '-P 1'
_symmetry_space_group_name_H-M 'P -1'
_atom_sites_solution_hydrogens geom
_atom_sites_solution_primary direct
_atom_sites_solution_secondary difmap
_audit_creation_method SHELXL-97
_cell_angle_alpha 73.052(2)
_cell_angle_beta 76.271(2)
_cell_angle_gamma 88.469(3)
_cell_formula_units_Z 2
_cell_length_a 8.3331(3)
_cell_length_b 12.3139(5)
_cell_length_c 14.4758(5)
_cell_measurement_reflns_used 22984
_cell_measurement_temperature 100(2)
_cell_measurement_theta_max 30.55
_cell_measurement_theta_min 2.1
_cell_volume 1378.85(9)
_computing_cell_refinement 'Bruker Apex2'
_computing_data_collection 'Bruker Apex2'
_computing_data_reduction 'Bruker Apex2'
_computing_molecular_graphics 'Bruker SHELXTL'
_computing_publication_material 'Bruker SHELXTL'
_computing_structure_refinement 'SHELXL-97 (Sheldrick, 1997)'
_computing_structure_solution 'SHELXS-97 (Sheldrick, 1990)'
_diffrn_ambient_temperature 100(2)
_diffrn_measured_fraction_theta_full 0.996
_diffrn_measured_fraction_theta_max 0.996
_diffrn_measurement_device_type 'Bruker KappaApexII CCD'
_diffrn_measurement_method 'phi and omega scans'
_diffrn_radiation_monochromator graphite
_diffrn_radiation_source 'fine-focus sealed tube'
_diffrn_radiation_type MoK\a
_diffrn_radiation_wavelength 0.71073
_diffrn_reflns_av_R_equivalents 0.0331
_diffrn_reflns_av_sigmaI/netI 0.0437
_diffrn_reflns_limit_h_max 10
_diffrn_reflns_limit_h_min -11
_diffrn_reflns_limit_k_max 17
_diffrn_reflns_limit_k_min -17
_diffrn_reflns_limit_l_max 20
_diffrn_reflns_limit_l_min -19
_diffrn_reflns_number 22984
_diffrn_reflns_theta_full 30.55
_diffrn_reflns_theta_max 30.55
_diffrn_reflns_theta_min 1.73
_exptl_absorpt_coefficient_mu 0.778
_exptl_absorpt_correction_T_max 0.9770
_exptl_absorpt_correction_T_min 0.9548
_exptl_absorpt_correction_type multi-scan
_exptl_absorpt_process_details 'Bruker Apex2'
_exptl_crystal_colour yellow
_exptl_crystal_density_diffrn 1.340
_exptl_crystal_density_method 'not measured'
_exptl_crystal_description prism
_exptl_crystal_F_000 590
_exptl_crystal_size_max 0.06
_exptl_crystal_size_mid 0.03
_exptl_crystal_size_min 0.03
_refine_diff_density_max 0.496
_refine_diff_density_min -0.310
_refine_diff_density_rms 0.064
_refine_ls_extinction_method none
_refine_ls_goodness_of_fit_ref 1.009
_refine_ls_hydrogen_treatment constr
_refine_ls_matrix_type full
_refine_ls_number_parameters 339
_refine_ls_number_reflns 8406
_refine_ls_number_restraints 0
_refine_ls_restrained_S_all 1.009
_refine_ls_R_factor_all 0.0504
_refine_ls_R_factor_gt 0.0344
_refine_ls_shift/su_max 0.001
_refine_ls_shift/su_mean 0.000
_refine_ls_structure_factor_coef Fsqd
_refine_ls_weighting_details 'calc w=1/[\s^2^(Fo^2^)+(0.0372P)^2^+0.2705P] where P=(Fo^2^+2Fc^2^)/3'
_refine_ls_weighting_scheme calc
_refine_ls_wR_factor_gt 0.0762
_refine_ls_wR_factor_ref 0.0818
_reflns_number_gt 6646
_reflns_number_total 8406
_reflns_threshold_expression >2sigma(I)
_cod_data_source_file c3cc39049g.txt
_cod_data_source_block m1262
_cod_original_cell_volume 1378.86(9)
_cod_original_sg_symbol_Hall -P1
_cod_original_sg_symbol_H-M P-1
_cod_database_code 7109022

loop_
_symmetry_equiv_pos_as_xyz
'x, y, z'
'-x, -y, -z'

loop_
_atom_site_label
_atom_site_type_symbol
_atom_site_fract_x
_atom_site_fract_y
_atom_site_fract_z
_atom_site_U_iso_or_equiv
_atom_site_adp_type
_atom_site_occupancy
_atom_site_symmetry_multiplicity
_atom_site_calc_flag
_atom_site_refinement_flags
_atom_site_disorder_assembly
_atom_site_disorder_group
Co1 Co 0.26369(2) 0.215361(16) 0.266325(13) 0.01218(5) Uani 1 1 d . . .
P1 P 0.26196(4) 0.39003(3) 0.28258(3) 0.01174(7) Uani 1 1 d . . .
P2 P 0.31250(4) 0.04591(3) 0.24206(3) 0.01320(8) Uani 1 1 d . . .
N1 N 0.46717(14) 0.27140(10) 0.15628(8) 0.0128(2) Uani 1 1 d . . .
C1 C 0.41872(17) 0.46315(12) 0.16965(10) 0.0150(3) Uani 1 1 d . . .
H1A H 0.3636 0.5041 0.1168 0.018 Uiso 1 1 calc R . .
H1B H 0.4841 0.5196 0.1840 0.018 Uiso 1 1 calc R . .
C2 C 0.53131(17) 0.37873(12) 0.13457(10) 0.0134(3) Uani 1 1 d . . .
C3 C 0.69239(18) 0.41059(13) 0.07988(10) 0.0172(3) Uani 1 1 d . . .
H3 H 0.7348 0.4860 0.0660 0.021 Uiso 1 1 calc R . .
C4 C 0.79086(18) 0.33094(14) 0.04564(10) 0.0186(3) Uani 1 1 d . . .
H4 H 0.9036 0.3495 0.0118 0.022 Uiso 1 1 calc R . .
C5 C 0.72183(18) 0.22416(13) 0.06163(10) 0.0176(3) Uani 1 1 d . . .
H5 H 0.7859 0.1696 0.0363 0.021 Uiso 1 1 calc R . .
C6 C 0.55913(17) 0.19693(12) 0.11461(10) 0.0142(3) Uani 1 1 d . . .
C7 C 0.47289(18) 0.08731(12) 0.12511(10) 0.0156(3) Uani 1 1 d . . .
H7A H 0.5540 0.0271 0.1246 0.019 Uiso 1 1 calc R . .
H7B H 0.4219 0.0962 0.0683 0.019 Uiso 1 1 calc R . .
C8 C 0.42113(19) -0.04919(13) 0.33266(11) 0.0185(3) Uani 1 1 d . . .
C9 C 0.4640(2) -0.16289(14) 0.31261(13) 0.0270(4) Uani 1 1 d . . .
H9A H 0.5270 -0.1494 0.2436 0.041 Uiso 1 1 calc R . .
H9B H 0.3619 -0.2075 0.3236 0.041 Uiso 1 1 calc R . .
H9C H 0.5306 -0.2048 0.3577 0.041 Uiso 1 1 calc R . .
C10 C 0.5816(2) 0.01535(15) 0.32386(12) 0.0245(3) Uani 1 1 d . . .
H10A H 0.6355 -0.0270 0.3759 0.037 Uiso 1 1 calc R . .
H10B H 0.5560 0.0908 0.3316 0.037 Uiso 1 1 calc R . .
H10C H 0.6558 0.0234 0.2584 0.037 Uiso 1 1 calc R . .
C11 C 0.3160(2) -0.06989(15) 0.43904(11) 0.0262(4) Uani 1 1 d . . .
H11A H 0.2096 -0.1070 0.4456 0.039 Uiso 1 1 calc R . .
H11B H 0.2970 0.0029 0.4536 0.039 Uiso 1 1 calc R . .
H11C H 0.3741 -0.1188 0.4859 0.039 Uiso 1 1 calc R . .
C12 C 0.14984(18) -0.03147(12) 0.21270(11) 0.0172(3) Uani 1 1 d . . .
C13 C 0.0469(2) 0.06123(14) 0.16041(12) 0.0229(3) Uani 1 1 d . . .
H13A H 0.1201 0.1151 0.1031 0.034 Uiso 1 1 calc R . .
H13B H -0.0104 0.1015 0.2071 0.034 Uiso 1 1 calc R . .
H13C H -0.0346 0.0262 0.1377 0.034 Uiso 1 1 calc R . .
C14 C 0.2226(2) -0.10117(14) 0.14157(12) 0.0239(3) Uani 1 1 d . . .
H14A H 0.2949 -0.1575 0.1717 0.036 Uiso 1 1 calc R . .
H14B H 0.2867 -0.0504 0.0787 0.036 Uiso 1 1 calc R . .
H14C H 0.1327 -0.1401 0.1289 0.036 Uiso 1 1 calc R . .
C15 C 0.03498(19) -0.10947(13) 0.30670(12) 0.0226(3) Uani 1 1 d . . .
H15A H -0.0540 -0.1426 0.2883 0.034 Uiso 1 1 calc R . .
H15B H -0.0127 -0.0652 0.3521 0.034 Uiso 1 1 calc R . .
H15C H 0.0984 -0.1704 0.3397 0.034 Uiso 1 1 calc R . .
C16 C 0.35154(18) 0.40271(12) 0.38627(10) 0.0152(3) Uani 1 1 d . . .
C17 C 0.2521(2) 0.32560(14) 0.48673(11) 0.0208(3) Uani 1 1 d . . .
H17A H 0.2985 0.3348 0.5404 0.031 Uiso 1 1 calc R . .
H17B H 0.2582 0.2462 0.4862 0.031 Uiso 1 1 calc R . .
H17C H 0.1364 0.3467 0.4976 0.031 Uiso 1 1 calc R . .
C18 C 0.36315(19) 0.52500(13) 0.39097(11) 0.0198(3) Uani 1 1 d . . .
H18A H 0.4253 0.5274 0.4400 0.030 Uiso 1 1 calc R . .
H18B H 0.2516 0.5512 0.4105 0.030 Uiso 1 1 calc R . .
H18C H 0.4200 0.5745 0.3254 0.030 Uiso 1 1 calc R . .
C19 C 0.52683(19) 0.35804(14) 0.36718(12) 0.0213(3) Uani 1 1 d . . .
H19A H 0.5965 0.4099 0.3069 0.032 Uiso 1 1 calc R . .
H19B H 0.5216 0.2824 0.3584 0.032 Uiso 1 1 calc R . .
H19C H 0.5740 0.3534 0.4240 0.032 Uiso 1 1 calc R . .
C20 C 0.07729(18) 0.47772(13) 0.27028(11) 0.0159(3) Uani 1 1 d . . .
C21 C -0.05307(19) 0.45410(14) 0.36962(12) 0.0214(3) Uani 1 1 d . . .
H21A H -0.0092 0.4810 0.4166 0.032 Uiso 1 1 calc R . .
H21B H -0.0798 0.3722 0.3970 0.032 Uiso 1 1 calc R . .
H21C H -0.1533 0.4941 0.3586 0.032 Uiso 1 1 calc R . .
C22 C 0.11893(19) 0.60614(13) 0.23012(12) 0.0196(3) Uani 1 1 d . . .
H22A H 0.2045 0.6226 0.1677 0.029 Uiso 1 1 calc R . .
H22B H 0.1595 0.6315 0.2790 0.029 Uiso 1 1 calc R . .
H22C H 0.0194 0.6463 0.2180 0.029 Uiso 1 1 calc R . .
C23 C 0.00274(19) 0.44039(14) 0.19630(12) 0.0202(3) Uani 1 1 d . . .
H23A H -0.0897 0.4880 0.1820 0.030 Uiso 1 1 calc R . .
H23B H -0.0372 0.3607 0.2253 0.030 Uiso 1 1 calc R . .
H23C H 0.0875 0.4487 0.1345 0.030 Uiso 1 1 calc R . .
C24 C 0.05981(19) 0.16053(13) 0.37340(11) 0.0199(3) Uani 1 1 d . . .
H24A H -0.0373 0.1784 0.3455 0.030 Uiso 1 1 calc R . .
H24B H 0.0543 0.1980 0.4251 0.030 Uiso 1 1 calc R . .
H24C H 0.0618 0.0781 0.4024 0.030 Uiso 1 1 calc R . .
B1 B 0.7299(3) 0.73078(17) 0.10554(16) 0.0282(4) Uani 1 1 d . . .
F1 F 0.69767(14) 0.64974(10) 0.19746(8) 0.0411(3) Uani 1 1 d . A .
F2 F 0.8131(5) 0.6817(5) 0.0395(4) 0.0404(12) Uani 0.598(10) 1 d P A 1
F3 F 0.5678(4) 0.7495(5) 0.0937(2) 0.0471(10) Uani 0.598(10) 1 d P A 1
F4 F 0.7950(8) 0.8265(3) 0.1092(2) 0.0706(16) Uani 0.598(10) 1 d P A 1
F2A F 0.8859(8) 0.7886(5) 0.0934(4) 0.056(2) Uani 0.402(10) 1 d P A 2
F3A F 0.7738(13) 0.6872(8) 0.0194(7) 0.061(3) Uani 0.402(10) 1 d P A 2
F4A F 0.6267(9) 0.8152(8) 0.0818(3) 0.059(2) Uani 0.402(10) 1 d P A 2

loop_
_atom_site_aniso_label
_atom_site_aniso_U_11
_atom_site_aniso_U_22
_atom_site_aniso_U_33
_atom_site_aniso_U_23
_atom_site_aniso_U_13
_atom_site_aniso_U_12
Co1 0.01258(10) 0.01049(9) 0.01188(9) -0.00306(7) -0.00007(7) -0.00038(7)
P1 0.01221(16) 0.01064(16) 0.01229(16) -0.00332(12) -0.00282(12) 0.00025(12)
P2 0.01504(17) 0.01087(17) 0.01225(17) -0.00329(13) -0.00064(13) 0.00035(13)
N1 0.0123(5) 0.0147(6) 0.0108(5) -0.0033(4) -0.0019(4) 0.0001(4)
C1 0.0161(7) 0.0127(6) 0.0147(7) -0.0026(5) -0.0025(5) -0.0013(5)
C2 0.0151(6) 0.0155(7) 0.0093(6) -0.0023(5) -0.0040(5) -0.0014(5)
C3 0.0169(7) 0.0207(7) 0.0125(7) -0.0024(5) -0.0034(5) -0.0048(5)
C4 0.0132(7) 0.0281(8) 0.0132(7) -0.0047(6) -0.0020(5) -0.0025(6)
C5 0.0160(7) 0.0239(8) 0.0126(7) -0.0063(6) -0.0018(5) 0.0027(6)
C6 0.0164(7) 0.0162(7) 0.0097(6) -0.0034(5) -0.0029(5) 0.0011(5)
C7 0.0173(7) 0.0152(7) 0.0131(6) -0.0056(5) 0.0008(5) -0.0003(5)
C8 0.0221(7) 0.0169(7) 0.0145(7) -0.0027(5) -0.0034(5) 0.0043(6)
C9 0.0351(9) 0.0191(8) 0.0280(9) -0.0071(6) -0.0107(7) 0.0109(7)
C10 0.0228(8) 0.0277(9) 0.0224(8) -0.0050(6) -0.0079(6) 0.0035(6)
C11 0.0309(9) 0.0287(9) 0.0148(7) -0.0010(6) -0.0042(6) 0.0036(7)
C12 0.0191(7) 0.0142(7) 0.0177(7) -0.0057(5) -0.0020(5) -0.0020(5)
C13 0.0222(8) 0.0220(8) 0.0250(8) -0.0051(6) -0.0084(6) -0.0011(6)
C14 0.0275(8) 0.0217(8) 0.0243(8) -0.0130(6) -0.0012(6) -0.0038(6)
C15 0.0211(8) 0.0181(8) 0.0249(8) -0.0048(6) 0.0001(6) -0.0056(6)
C16 0.0166(7) 0.0155(7) 0.0135(6) -0.0029(5) -0.0050(5) 0.0014(5)
C17 0.0256(8) 0.0210(8) 0.0141(7) -0.0022(6) -0.0053(6) 0.0013(6)
C18 0.0235(8) 0.0205(8) 0.0193(7) -0.0080(6) -0.0094(6) -0.0003(6)
C19 0.0184(7) 0.0257(8) 0.0229(8) -0.0084(6) -0.0099(6) 0.0053(6)
C20 0.0161(7) 0.0151(7) 0.0194(7) -0.0071(5) -0.0070(5) 0.0028(5)
C21 0.0164(7) 0.0242(8) 0.0251(8) -0.0114(6) -0.0031(6) 0.0044(6)
C22 0.0223(7) 0.0150(7) 0.0242(8) -0.0067(6) -0.0103(6) 0.0043(6)
C23 0.0206(7) 0.0199(7) 0.0240(8) -0.0071(6) -0.0120(6) 0.0021(6)
C24 0.0189(7) 0.0149(7) 0.0224(8) -0.0072(6) 0.0040(6) -0.0028(5)
B1 0.0276(10) 0.0212(9) 0.0357(11) -0.0066(8) -0.0100(8) 0.0041(7)
F1 0.0348(6) 0.0364(7) 0.0392(6) 0.0017(5) 0.0002(5) -0.0011(5)
F2 0.0318(14) 0.0327(14) 0.038(2) -0.0048(16) 0.0198(15) 0.0085(11)
F3 0.0403(15) 0.063(3) 0.0357(13) -0.0083(14) -0.0152(10) 0.0301(15)
F4 0.084(4) 0.0491(19) 0.0634(17) -0.0261(13) 0.0279(17) -0.045(2)
F2A 0.042(3) 0.068(3) 0.043(3) 0.019(2) -0.023(2) -0.033(2)
F3A 0.120(7) 0.025(3) 0.031(3) -0.0099(19) 0.001(3) -0.009(4)
F4A 0.062(4) 0.078(5) 0.0254(17) -0.005(2) -0.0075(18) 0.055(4)

loop_
_atom_type_symbol
_atom_type_description
_atom_type_scat_dispersion_real
_atom_type_scat_dispersion_imag
_atom_type_scat_source
C C 0.0033 0.0016 'International Tables Vol C Tables 4.2.6.8 and 6.1.1.4'
H H 0.0000 0.0000 'International Tables Vol C Tables 4.2.6.8 and 6.1.1.4'
N N 0.0061 0.0033 'International Tables Vol C Tables 4.2.6.8 and 6.1.1.4'
B B 0.0013 0.0007 'International Tables Vol C Tables 4.2.6.8 and 6.1.1.4'
F F 0.0171 0.0103 'International Tables Vol C Tables 4.2.6.8 and 6.1.1.4'
P P 0.1023 0.0942 'International Tables Vol C Tables 4.2.6.8 and 6.1.1.4'
Co Co 0.3494 0.9721 'International Tables Vol C Tables 4.2.6.8 and 6.1.1.4'

loop_
_geom_angle_atom_site_label_1
_geom_angle_atom_site_label_2
_geom_angle_atom_site_label_3
_geom_angle
C24 Co1 N1 178.95(6)
C24 Co1 P2 94.17(5)
N1 Co1 P2 85.82(4)
C24 Co1 P1 94.34(5)
N1 Co1 P1 85.76(4)
P2 Co1 P1 170.134(15)
C1 P1 C20 102.87(7)
C1 P1 C16 103.76(7)
C20 P1 C16 112.63(7)
C1 P1 Co1 100.16(5)
C20 P1 Co1 120.10(5)
C16 P1 Co1 114.15(5)
C7 P2 C12 103.69(7)
C7 P2 C8 103.62(7)
C12 P2 C8 113.16(7)
C7 P2 Co1 99.97(5)
C12 P2 Co1 119.93(5)
C8 P2 Co1 113.43(5)
C2 N1 C6 118.39(12)
C2 N1 Co1 120.47(9)
C6 N1 Co1 120.11(10)
C2 C1 P1 110.08(10)
C2 C1 H1A 109.6
P1 C1 H1A 109.6
C2 C1 H1B 109.6
P1 C1 H1B 109.6
H1A C1 H1B 108.2
N1 C2 C3 121.90(13)
N1 C2 C1 117.13(12)
C3 C2 C1 120.94(13)
C2 C3 C4 119.20(14)
C2 C3 H3 120.4
C4 C3 H3 120.4
C5 C4 C3 118.81(13)
C5 C4 H4 120.6
C3 C4 H4 120.6
C4 C5 C6 119.90(14)
C4 C5 H5 120.1
C6 C5 H5 120.1
N1 C6 C5 121.28(14)
N1 C6 C7 116.56(12)
C5 C6 C7 122.10(13)
C6 C7 P2 109.96(10)
C6 C7 H7A 109.7
P2 C7 H7A 109.7
C6 C7 H7B 109.7
P2 C7 H7B 109.7
H7A C7 H7B 108.2
C9 C8 C11 109.70(13)
C9 C8 C10 108.89(13)
C11 C8 C10 107.76(14)
C9 C8 P2 113.65(11)
C11 C8 P2 109.95(10)
C10 C8 P2 106.68(10)
C8 C9 H9A 109.5
C8 C9 H9B 109.5
H9A C9 H9B 109.5
C8 C9 H9C 109.5
H9A C9 H9C 109.5
H9B C9 H9C 109.5
C8 C10 H10A 109.5
C8 C10 H10B 109.5
H10A C10 H10B 109.5
C8 C10 H10C 109.5
H10A C10 H10C 109.5
H10B C10 H10C 109.5
C8 C11 H11A 109.5
C8 C11 H11B 109.5
H11A C11 H11B 109.5
C8 C11 H11C 109.5
H11A C11 H11C 109.5
H11B C11 H11C 109.5
C14 C12 C15 109.15(13)
C14 C12 C13 108.14(13)
C15 C12 C13 108.59(13)
C14 C12 P2 112.76(10)
C15 C12 P2 112.34(11)
C13 C12 P2 105.64(10)
C12 C13 H13A 109.5
C12 C13 H13B 109.5
H13A C13 H13B 109.5
C12 C13 H13C 109.5
H13A C13 H13C 109.5
H13B C13 H13C 109.5
C12 C14 H14A 109.5
C12 C14 H14B 109.5
H14A C14 H14B 109.5
C12 C14 H14C 109.5
H14A C14 H14C 109.5
H14B C14 H14C 109.5
C12 C15 H15A 109.5
C12 C15 H15B 109.5
H15A C15 H15B 109.5
C12 C15 H15C 109.5
H15A C15 H15C 109.5
H15B C15 H15C 109.5
C18 C16 C19 108.88(12)
C18 C16 C17 110.00(12)
C19 C16 C17 107.52(12)
C18 C16 P1 113.56(10)
C19 C16 P1 106.18(10)
C17 C16 P1 110.45(10)
C16 C17 H17A 109.5
C16 C17 H17B 109.5
H17A C17 H17B 109.5
C16 C17 H17C 109.5
H17A C17 H17C 109.5
H17B C17 H17C 109.5
C16 C18 H18A 109.5
C16 C18 H18B 109.5
H18A C18 H18B 109.5
C16 C18 H18C 109.5
H18A C18 H18C 109.5
H18B C18 H18C 109.5
C16 C19 H19A 109.5
C16 C19 H19B 109.5
H19A C19 H19B 109.5
C16 C19 H19C 109.5
H19A C19 H19C 109.5
H19B C19 H19C 109.5
C22 C20 C23 109.01(12)
C22 C20 C21 108.29(12)
C23 C20 C21 108.53(12)
C22 C20 P1 113.72(10)
C23 C20 P1 105.25(10)
C21 C20 P1 111.87(10)
C20 C21 H21A 109.5
C20 C21 H21B 109.5
H21A C21 H21B 109.5
C20 C21 H21C 109.5
H21A C21 H21C 109.5
H21B C21 H21C 109.5
C20 C22 H22A 109.5
C20 C22 H22B 109.5
H22A C22 H22B 109.5
C20 C22 H22C 109.5
H22A C22 H22C 109.5
H22B C22 H22C 109.5
C20 C23 H23A 109.5
C20 C23 H23B 109.5
H23A C23 H23B 109.5
C20 C23 H23C 109.5
H23A C23 H23C 109.5
H23B C23 H23C 109.5
Co1 C24 H24A 109.5
Co1 C24 H24B 109.5
H24A C24 H24B 109.5
Co1 C24 H24C 109.5
H24A C24 H24C 109.5
H24B C24 H24C 109.5
F2 B1 F4 117.9(3)
F2 B1 F4A 122.1(3)
F4 B1 F4A 71.5(3)
F2 B1 F1 107.3(3)
F4 B1 F1 111.2(2)
F4A B1 F1 122.2(3)
F2 B1 F3 110.1(3)
F4 B1 F3 108.9(3)
F1 B1 F3 100.0(2)
F2 B1 F2A 85.8(4)
F4A B1 F2A 104.6(4)
F1 B1 F2A 107.0(2)
F3 B1 F2A 142.9(3)
F4 B1 F3A 124.0(4)
F4A B1 F3A 105.3(4)
F1 B1 F3A 115.8(4)
F3 B1 F3A 91.5(4)
F2A B1 F3A 99.0(4)

loop_
_geom_bond_atom_site_label_1
_geom_bond_atom_site_label_2
_geom_bond_distance
Co1 C24 1.9865(14)
Co1 N1 2.0071(11)
Co1 P2 2.2264(4)
Co1 P1 2.2302(4)
P1 C1 1.8387(14)
P1 C20 1.8695(15)
P1 C16 1.8734(15)
P2 C7 1.8362(14)
P2 C12 1.8720(16)
P2 C8 1.8768(15)
N1 C2 1.3591(18)
N1 C6 1.3629(18)
C1 C2 1.500(2)
C1 H1A 0.9900
C1 H1B 0.9900
C2 C3 1.3875(19)
C3 C4 1.389(2)
C3 H3 0.9500
C4 C5 1.383(2)
C4 H4 0.9500
C5 C6 1.3855(19)
C5 H5 0.9500
C6 C7 1.497(2)
C7 H7A 0.9900
C7 H7B 0.9900
C8 C9 1.527(2)
C8 C11 1.532(2)
C8 C10 1.534(2)
C9 H9A 0.9800
C9 H9B 0.9800
C9 H9C 0.9800
C10 H10A 0.9800
C10 H10B 0.9800
C10 H10C 0.9800
C11 H11A 0.9800
C11 H11B 0.9800
C11 H11C 0.9800
C12 C14 1.535(2)
C12 C15 1.536(2)
C12 C13 1.537(2)
C13 H13A 0.9800
C13 H13B 0.9800
C13 H13C 0.9800
C14 H14A 0.9800
C14 H14B 0.9800
C14 H14C 0.9800
C15 H15A 0.9800
C15 H15B 0.9800
C15 H15C 0.9800
C16 C18 1.534(2)
C16 C19 1.538(2)
C16 C17 1.539(2)
C17 H17A 0.9800
C17 H17B 0.9800
C17 H17C 0.9800
C18 H18A 0.9800
C18 H18B 0.9800
C18 H18C 0.9800
C19 H19A 0.9800
C19 H19B 0.9800
C19 H19C 0.9800
C20 C22 1.535(2)
C20 C23 1.537(2)
C20 C21 1.538(2)
C21 H21A 0.9800
C21 H21B 0.9800
C21 H21C 0.9800
C22 H22A 0.9800
C22 H22B 0.9800
C22 H22C 0.9800
C23 H23A 0.9800
C23 H23B 0.9800
C23 H23C 0.9800
C24 H24A 0.9800
C24 H24B 0.9800
C24 H24C 0.9800
B1 F2 1.327(5)
B1 F4 1.330(3)
B1 F4A 1.350(4)
B1 F1 1.382(2)
B1 F3 1.406(3)
B1 F2A 1.448(4)
B1 F3A 1.463(9)

loop_
_geom_torsion_atom_site_label_1
_geom_torsion_atom_site_label_2
_geom_torsion_atom_site_label_3
_geom_torsion_atom_site_label_4
_geom_torsion
C24 Co1 P1 C1 -168.16(7)
N1 Co1 P1 C1 10.79(6)
C24 Co1 P1 C20 -56.73(7)
N1 Co1 P1 C20 122.23(6)
C24 Co1 P1 C16 81.64(7)
N1 Co1 P1 C16 -99.41(6)
C24 Co1 P2 C7 167.84(7)
N1 Co1 P2 C7 -11.10(6)
C24 Co1 P2 C12 55.60(7)
N1 Co1 P2 C12 -123.34(6)
C24 Co1 P2 C8 -82.47(7)
N1 Co1 P2 C8 98.58(6)
P2 Co1 N1 C2 -172.08(10)
P1 Co1 N1 C2 2.76(10)
P2 Co1 N1 C6 -3.86(10)
P1 Co1 N1 C6 170.98(10)
C20 P1 C1 C2 -146.96(10)
C16 P1 C1 C2 95.49(11)
Co1 P1 C1 C2 -22.66(10)
C6 N1 C2 C3 -6.5(2)
Co1 N1 C2 C3 161.88(11)
C6 N1 C2 C1 171.66(12)
Co1 N1 C2 C1 -19.93(16)
P1 C1 C2 N1 28.52(16)
P1 C1 C2 C3 -153.27(11)
N1 C2 C3 C4 0.5(2)
C1 C2 C3 C4 -177.66(13)
C2 C3 C4 C5 4.1(2)
C3 C4 C5 C6 -2.7(2)
C2 N1 C6 C5 8.1(2)
Co1 N1 C6 C5 -160.39(11)
C2 N1 C6 C7 -169.17(12)
Co1 N1 C6 C7 22.37(16)
C4 C5 C6 N1 -3.5(2)
C4 C5 C6 C7 173.54(13)
N1 C6 C7 P2 -31.12(16)
C5 C6 C7 P2 151.67(12)
C12 P2 C7 C6 148.61(10)
C8 P2 C7 C6 -93.00(11)
Co1 P2 C7 C6 24.26(11)
C7 P2 C8 C9 -69.19(13)
C12 P2 C8 C9 42.43(13)
Co1 P2 C8 C9 -176.60(10)
C7 P2 C8 C11 167.41(12)
C12 P2 C8 C11 -80.96(13)
Co1 P2 C8 C11 60.00(13)
C7 P2 C8 C10 50.83(12)
C12 P2 C8 C10 162.45(10)
Co1 P2 C8 C10 -56.59(11)
C7 P2 C12 C14 35.64(12)
C8 P2 C12 C14 -75.94(12)
Co1 P2 C12 C14 145.88(9)
C7 P2 C12 C15 159.49(11)
C8 P2 C12 C15 47.91(13)
Co1 P2 C12 C15 -90.27(11)
C7 P2 C12 C13 -82.28(11)
C8 P2 C12 C13 166.14(9)
Co1 P2 C12 C13 27.96(11)
C1 P1 C16 C18 67.08(11)
C20 P1 C16 C18 -43.45(12)
Co1 P1 C16 C18 175.07(9)
C1 P1 C16 C19 -52.53(11)
C20 P1 C16 C19 -163.06(10)
Co1 P1 C16 C19 55.46(11)
C1 P1 C16 C17 -168.81(10)
C20 P1 C16 C17 80.67(11)
Co1 P1 C16 C17 -60.82(11)
C1 P1 C20 C22 -40.24(12)
C16 P1 C20 C22 70.84(12)
Co1 P1 C20 C22 -150.21(9)
C1 P1 C20 C23 79.01(11)
C16 P1 C20 C23 -169.91(9)
Co1 P1 C20 C23 -30.97(11)
C1 P1 C20 C21 -163.32(11)
C16 P1 C20 C21 -52.24(12)
Co1 P1 C20 C21 86.71(11)
